data_4078260
loop_
_publ_author_name
'Oliva-Madrid, Mar\'ia-Jos\'e'
'Garc\?\'ia-L\'opez, Jos\'e-Antonio'
'Saura-Llamas, Isabel'
'Bautista, Delia'
'Vicente, Jos\'e'

_publ_section_title
;
 Ortho Palladation of the Phenethylamines of Biological
 Relevancel-Tyrosine Methyl Ester and Homoveratrylamine. Reactivity of the
 Palladacycles toward CO and Isocyanides. Synthesis of the Natural
 Alkaloid Corydaldine
;
_journal_issue 9
_journal_name_full Organometallics
_journal_page_first 3647
_journal_paper_doi 10.1021/om300141b
_journal_volume 31
_journal_year 2012
_chemical_formula_sum 'C24 H40 N2 O10 Pd'
_chemical_formula_weight 622.98
_chemical_name_systematic
; 
 ? 
;
_space_group_IT_number 14
_symmetry_cell_setting monoclinic
_symmetry_space_group_name_Hall '-P 2ybc'
_symmetry_space_group_name_H-M 'P 1 21/c 1'
_atom_sites_solution_hydrogens geom
_atom_sites_solution_primary direct
_atom_sites_solution_secondary difmap
_audit_creation_method SHELXL-97
_cell_angle_alpha 90.00
_cell_angle_beta 109.139(2)
_cell_angle_gamma 90.00
_cell_formula_units_Z 2
_cell_length_a 16.5114(7)
_cell_length_b 5.3548(2)
_cell_length_c 16.3972(7)
_cell_measurement_reflns_used 8119
_cell_measurement_temperature 100(2)
_cell_measurement_theta_max 28.05
_cell_measurement_theta_min 2.52
_cell_volume 1369.63(10)
_computing_cell_refinement 'Bruker SAINT'
_computing_data_collection 'Bruker SMART'
_computing_data_reduction 'Bruker SAINT'
_computing_molecular_graphics 'Bruker SHELXTL'
_computing_publication_material 'Bruker SHELXTL'
_computing_structure_refinement 'SHELXL-97 (Sheldrick, 1997)'
_computing_structure_solution 'SHELXS-97 (Sheldrick, 1990)'
_diffrn_ambient_temperature 100(2)
_diffrn_detector_area_resol_mean 8.26
_diffrn_measured_fraction_theta_full 1.000
_diffrn_measured_fraction_theta_max 0.951
_diffrn_measurement_device_type 'Bruker SMART APEX CCD'
_diffrn_measurement_method \w-scan
_diffrn_radiation_monochromator graphite
_diffrn_radiation_source 'fine-focus sealed tube'
_diffrn_radiation_type MoK\a
_diffrn_radiation_wavelength 0.71073
_diffrn_reflns_av_R_equivalents 0.0238
_diffrn_reflns_av_sigmaI/netI 0.0209
_diffrn_reflns_limit_h_max 21
_diffrn_reflns_limit_h_min -21
_diffrn_reflns_limit_k_max 7
_diffrn_reflns_limit_k_min -7
_diffrn_reflns_limit_l_max 21
_diffrn_reflns_limit_l_min -21
_diffrn_reflns_number 14946
_diffrn_reflns_theta_full 26.00
_diffrn_reflns_theta_max 28.13
_diffrn_reflns_theta_min 2.52
_exptl_absorpt_coefficient_mu 0.734
_exptl_absorpt_correction_T_max 0.9369
_exptl_absorpt_correction_T_min 0.8378
_exptl_absorpt_correction_type multi-scan
_exptl_absorpt_process_details SADABS
_exptl_crystal_colour red
_exptl_crystal_density_diffrn 1.511
_exptl_crystal_density_method 'not measured'
_exptl_crystal_description block
_exptl_crystal_F_000 648
_exptl_crystal_size_max 0.25
_exptl_crystal_size_mid 0.18
_exptl_crystal_size_min 0.09
_refine_diff_density_max 0.666
_refine_diff_density_min -0.259
_refine_diff_density_rms 0.072
_refine_ls_extinction_method none
_refine_ls_goodness_of_fit_ref 1.117
_refine_ls_hydrogen_treatment 'water H free with SADI, NH2 free, rigid methyls others riding'
_refine_ls_matrix_type full
_refine_ls_number_parameters 188
_refine_ls_number_reflns 3168
_refine_ls_number_restraints 1
_refine_ls_restrained_S_all 1.116
_refine_ls_R_factor_all 0.0327
_refine_ls_R_factor_gt 0.0301
_refine_ls_shift/su_max 0.000
_refine_ls_shift/su_mean 0.000
_refine_ls_structure_factor_coef Fsqd
_refine_ls_weighting_details 'calc w=1/[\s^2^(Fo^2^)+(0.0254P)^2^+1.6359P] where P=(Fo^2^+2Fc^2^)/3'
_refine_ls_weighting_scheme calc
_refine_ls_wR_factor_gt 0.0657
_refine_ls_wR_factor_ref 0.0671
_reflns_number_gt 2979
_reflns_number_total 3168
_reflns_threshold_expression >2sigma(I)
_cod_data_source_file om300141b_si_002.cif
_cod_data_source_block jad693si
_cod_original_sg_symbol_H-M 'P 2(1)/c'
_cod_database_code 4078260

loop_
_symmetry_equiv_pos_as_xyz
'x, y, z'
'-x, y+1/2, -z+1/2'
'-x, -y, -z'
'x, -y-1/2, z-1/2'

loop_
_atom_site_label
_atom_site_type_symbol
_atom_site_fract_x
_atom_site_fract_y
_atom_site_fract_z
_atom_site_U_iso_or_equiv
_atom_site_adp_type
_atom_site_occupancy
_atom_site_symmetry_multiplicity
_atom_site_calc_flag
_atom_site_refinement_flags
Pd1 Pd 0.5000 0.0000 0.0000 0.01332(7) Uani 1 2 d S
N1 N 0.58155(11) 0.2920(3) 0.04792(12) 0.0169(3) Uani 1 1 d .
H01A H 0.5787(17) 0.394(5) 0.0077(18) 0.025(7) Uiso 1 1 d .
H01B H 0.5637(16) 0.373(5) 0.0830(17) 0.024(7) Uiso 1 1 d .
O1 O 0.40917(9) 0.2043(3) 0.02659(9) 0.0171(3) Uani 1 1 d .
O2 O 0.42547(12) -0.0043(3) 0.14860(11) 0.0302(4) Uani 1 1 d .
O3 O 1.03057(10) 0.0570(3) 0.39169(10) 0.0248(3) Uani 1 1 d .
O4 O 0.92814(10) 0.3873(3) 0.41778(10) 0.0252(3) Uani 1 1 d .
C1 C 0.67336(12) 0.2421(4) 0.09448(13) 0.0186(4) Uani 1 1 d .
H1A H 0.7038 0.4019 0.1135 0.022 Uiso 1 1 calc R
H1B H 0.6993 0.1586 0.0552 0.022 Uiso 1 1 calc R
C2 C 0.68333(13) 0.0763(4) 0.17282(14) 0.0204(4) Uani 1 1 d .
H2A H 0.6481 0.1443 0.2062 0.024 Uiso 1 1 calc R
H2B H 0.6621 -0.0935 0.1531 0.024 Uiso 1 1 calc R
C3 C 0.77590(13) 0.0609(4) 0.23050(14) 0.0192(4) Uani 1 1 d .
C4 C 0.80723(13) 0.2337(4) 0.29803(13) 0.0196(4) Uani 1 1 d .
H4 H 0.7696 0.3556 0.3078 0.023 Uiso 1 1 calc R
C5 C 0.89223(13) 0.2290(4) 0.35058(13) 0.0207(4) Uani 1 1 d .
C6 C 0.94802(13) 0.0490(4) 0.33595(14) 0.0204(4) Uani 1 1 d .
C7 C 0.91813(14) -0.1197(4) 0.26946(14) 0.0227(4) Uani 1 1 d .
H7 H 0.9558 -0.2409 0.2594 0.027 Uiso 1 1 calc R
C8 C 0.83174(14) -0.1124(4) 0.21643(14) 0.0230(4) Uani 1 1 d .
H8 H 0.8116 -0.2283 0.1703 0.028 Uiso 1 1 calc R
C9 C 0.87298(15) 0.5667(5) 0.43696(15) 0.0264(5) Uani 1 1 d .
H9A H 0.8484 0.6753 0.3868 0.040 Uiso 1 1 calc R
H9B H 0.9060 0.6677 0.4866 0.040 Uiso 1 1 calc R
H9C H 0.8267 0.4801 0.4506 0.040 Uiso 1 1 calc R
C10 C 1.08524(14) -0.1431(5) 0.38699(15) 0.0281(5) Uani 1 1 d .
H10A H 1.0586 -0.3021 0.3935 0.042 Uiso 1 1 calc R
H10B H 1.1404 -0.1261 0.4333 0.042 Uiso 1 1 calc R
H10C H 1.0945 -0.1394 0.3310 0.042 Uiso 1 1 calc R
C11 C 0.39390(13) 0.1661(4) 0.09720(13) 0.0202(4) Uani 1 1 d .
C12 C 0.33254(15) 0.3515(5) 0.11475(16) 0.0271(5) Uani 1 1 d .
H12A H 0.3142 0.2904 0.1622 0.041 Uiso 1 1 calc R
H12B H 0.2824 0.3713 0.0628 0.041 Uiso 1 1 calc R
H12C H 0.3613 0.5131 0.1306 0.041 Uiso 1 1 calc R
O99 O 0.53819(12) 0.5869(3) 0.17428(11) 0.0281(4) Uani 1 1 d D
H09A H 0.549(2) 0.552(6) 0.2249(16) 0.046(10) Uiso 1 1 d D
H09B H 0.509(2) 0.714(6) 0.165(2) 0.061(11) Uiso 1 1 d D

loop_
_atom_site_aniso_label
_atom_site_aniso_U_11
_atom_site_aniso_U_22
_atom_site_aniso_U_33
_atom_site_aniso_U_23
_atom_site_aniso_U_13
_atom_site_aniso_U_12
Pd1 0.01154(11) 0.01536(11) 0.01182(11) -0.00062(8) 0.00212(7) 0.00048(8)
N1 0.0156(8) 0.0168(9) 0.0168(8) -0.0002(7) 0.0033(7) 0.0001(7)
O1 0.0144(7) 0.0207(7) 0.0157(7) -0.0002(6) 0.0043(5) 0.0023(6)
O2 0.0437(10) 0.0250(9) 0.0268(8) 0.0052(7) 0.0182(8) 0.0073(8)
O3 0.0160(7) 0.0294(9) 0.0234(8) -0.0041(6) -0.0012(6) 0.0032(6)
O4 0.0193(7) 0.0282(9) 0.0227(8) -0.0071(7) -0.0006(6) 0.0020(7)
C1 0.0141(9) 0.0199(10) 0.0201(10) 0.0003(8) 0.0034(8) -0.0021(8)
C2 0.0138(9) 0.0234(10) 0.0207(10) 0.0019(8) 0.0011(8) -0.0024(8)
C3 0.0158(10) 0.0194(10) 0.0198(10) 0.0049(8) 0.0023(8) -0.0017(8)
C4 0.0170(10) 0.0196(10) 0.0210(10) 0.0015(8) 0.0049(8) 0.0008(8)
C5 0.0194(10) 0.0229(11) 0.0178(10) 0.0004(8) 0.0033(8) -0.0020(8)
C6 0.0152(9) 0.0231(11) 0.0198(10) 0.0027(8) 0.0018(8) -0.0001(8)
C7 0.0208(11) 0.0214(11) 0.0259(11) 0.0002(9) 0.0076(9) 0.0018(8)
C8 0.0230(11) 0.0228(11) 0.0200(10) -0.0010(9) 0.0029(8) -0.0046(9)
C9 0.0256(11) 0.0285(12) 0.0222(11) -0.0052(9) 0.0039(9) 0.0026(9)
C10 0.0202(11) 0.0313(13) 0.0286(12) 0.0025(10) 0.0022(9) 0.0070(9)
C11 0.0183(10) 0.0203(10) 0.0222(10) -0.0029(8) 0.0070(8) -0.0032(8)
C12 0.0254(11) 0.0276(12) 0.0328(12) -0.0031(10) 0.0157(10) 0.0007(9)
O99 0.0367(10) 0.0268(9) 0.0212(8) -0.0019(7) 0.0101(7) 0.0039(8)

loop_
_atom_type_symbol
_atom_type_description
_atom_type_scat_dispersion_real
_atom_type_scat_dispersion_imag
_atom_type_scat_source
C C 0.0033 0.0016 'International Tables Vol C Tables 4.2.6.8 and 6.1.1.4'
H H 0.0000 0.0000 'International Tables Vol C Tables 4.2.6.8 and 6.1.1.4'
N N 0.0061 0.0033 'International Tables Vol C Tables 4.2.6.8 and 6.1.1.4'
O O 0.0106 0.0060 'International Tables Vol C Tables 4.2.6.8 and 6.1.1.4'
Pd Pd -0.9988 1.0072 'International Tables Vol C Tables 4.2.6.8 and 6.1.1.4'

loop_
_geom_angle_atom_site_label_1
_geom_angle_atom_site_label_2
_geom_angle_atom_site_label_3
_geom_angle
_geom_angle_site_symmetry_1
_geom_angle_site_symmetry_3
O1 Pd1 O1 180.0 3_655 .
O1 Pd1 N1 86.83(7) 3_655 3_655
O1 Pd1 N1 93.17(7) . 3_655
O1 Pd1 N1 93.17(7) 3_655 .
O1 Pd1 N1 86.83(7) . .
N1 Pd1 N1 180.0 3_655 .
C1 N1 Pd1 119.58(13) . .
C11 O1 Pd1 119.35(13) . .
C6 O3 C10 116.82(17) . .
C5 O4 C9 117.18(17) . .
N1 C1 C2 110.42(16) . .
C3 C2 C1 111.48(17) . .
C8 C3 C4 118.77(19) . .
C8 C3 C2 121.7(2) . .
C4 C3 C2 119.47(19) . .
C5 C4 C3 120.9(2) . .
O4 C5 C4 125.1(2) . .
O4 C5 C6 115.37(18) . .
C4 C5 C6 119.5(2) . .
O3 C6 C7 124.7(2) . .
O3 C6 C5 115.36(19) . .
C7 C6 C5 119.98(19) . .
C6 C7 C8 119.9(2) . .
C3 C8 C7 120.9(2) . .
O2 C11 O1 124.8(2) . .
O2 C11 C12 121.0(2) . .
O1 C11 C12 114.23(19) . .

loop_
_geom_bond_atom_site_label_1
_geom_bond_atom_site_label_2
_geom_bond_distance
_geom_bond_site_symmetry_2
Pd1 O1 2.0161(14) 3_655
Pd1 O1 2.0161(14) .
Pd1 N1 2.0451(17) 3_655
Pd1 N1 2.0451(17) .
N1 C1 1.481(3) .
O1 C11 1.280(2) .
O2 C11 1.236(3) .
O3 C6 1.370(2) .
O3 C10 1.420(3) .
O4 C5 1.362(3) .
O4 C9 1.428(3) .
C1 C2 1.525(3) .
C2 C3 1.513(3) .
C3 C8 1.380(3) .
C3 C4 1.405(3) .
C4 C5 1.386(3) .
C5 C6 1.407(3) .
C6 C7 1.377(3) .
C7 C8 1.407(3) .
C11 C12 1.512(3) .

loop_
_geom_hbond_atom_site_label_D
_geom_hbond_atom_site_label_H
_geom_hbond_atom_site_label_A
_geom_hbond_distance_DH
_geom_hbond_distance_HA
_geom_hbond_distance_DA
_geom_hbond_angle_DHA
_geom_hbond_site_symmetry_A
N1 H01B O99 0.85(3) 2.03(3) 2.876(3) 172(2) .
N1 H01A O1 0.85(3) 2.25(3) 2.985(2) 146(2) 3_665
O99 H09A O2 0.81(2) 2.00(2) 2.809(2) 175(3) 2_655
O99 H09B O2 0.82(2) 2.00(2) 2.814(2) 172(4) 1_565
